data_7220447
loop_
_publ_author_name
'Lan, Qing'
'Zhang, Zhi-Ming'
'Li, Yang-Guang'
'Wang, Enbo'

_publ_section_title
;
 Extended Structural Materials Composed of Transition-Metal-Substituted
 Arsenicniobates and Their Photocatalytic Activity
;
_journal_name_full 'RSC Adv.'
_journal_paper_doi 10.1039/C5RA08262E
_journal_year 2015
_chemical_formula_sum 'C20 H104 As Cu5 N20 Nb8 O56 V8'
_chemical_formula_weight 3064.65
_chemical_name_systematic
; 
 ? 
;
_space_group_IT_number 2
_symmetry_cell_setting triclinic
_symmetry_space_group_name_Hall '-P 1'
_symmetry_space_group_name_H-M 'P -1'
_atom_sites_solution_hydrogens none
_atom_sites_solution_primary direct
_atom_sites_solution_secondary difmap
_audit_creation_method SHELXL-97
_audit_update_record
;
2015-02-04 deposited with the CCDC.
2015-05-11 downloaded from the CCDC.
;
_cell_angle_alpha 89.48(3)
_cell_angle_beta 80.34(3)
_cell_angle_gamma 63.81(3)
_cell_formula_units_Z 1
_cell_length_a 12.907(3)
_cell_length_b 14.153(3)
_cell_length_c 14.277(3)
_cell_measurement_reflns_used 7927
_cell_measurement_temperature 293(2)
_cell_measurement_theta_max 25.00
_cell_measurement_theta_min 3.03
_cell_volume 2300.9(11)
_computing_cell_refinement auto
_computing_data_collection auto
_computing_data_reduction auto
_computing_molecular_graphics auto
_computing_publication_material auto
_computing_structure_refinement 'SHELXL-97 (Sheldrick, 1997)'
_computing_structure_solution 'SHELXS-97 (Sheldrick, 1990)'
_diffrn_ambient_temperature 293(2)
_diffrn_detector_area_resol_mean 0.01
_diffrn_measured_fraction_theta_full 0.979
_diffrn_measured_fraction_theta_max 0.979
_diffrn_measurement_device_type 'Rigaku R-AXIS RAPID IP'
_diffrn_measurement_method Oscillation
_diffrn_radiation_monochromator graphite
_diffrn_radiation_source 'fine-focus sealed tube'
_diffrn_radiation_type MoK\a
_diffrn_radiation_wavelength 0.71073
_diffrn_reflns_av_R_equivalents 0.0341
_diffrn_reflns_av_sigmaI/netI 0.0449
_diffrn_reflns_limit_h_max 15
_diffrn_reflns_limit_h_min -15
_diffrn_reflns_limit_k_max 16
_diffrn_reflns_limit_k_min -16
_diffrn_reflns_limit_l_max 16
_diffrn_reflns_limit_l_min -15
_diffrn_reflns_number 17789
_diffrn_reflns_theta_full 25.00
_diffrn_reflns_theta_max 25.00
_diffrn_reflns_theta_min 3.03
_diffrn_standards_decay_% none
_diffrn_standards_interval_count 0
_diffrn_standards_interval_time 0
_diffrn_standards_number 0
_exptl_absorpt_coefficient_mu 3.306
_exptl_absorpt_correction_T_max 0.467
_exptl_absorpt_correction_T_min 0.412
_exptl_absorpt_correction_type multi-scan
_exptl_absorpt_process_details 'ABSCOR by T.Higashi    8 March, 1995'
_exptl_crystal_colour brown
_exptl_crystal_density_diffrn 2.212
_exptl_crystal_density_method 'not measured'
_exptl_crystal_description block
_exptl_crystal_F_000 1502
_exptl_crystal_size_max 0.28
_exptl_crystal_size_mid 0.26
_exptl_crystal_size_min 0.23
_refine_diff_density_max 2.864
_refine_diff_density_min -2.878
_refine_diff_density_rms 0.245
_refine_ls_extinction_method SHELXL
_refine_ls_goodness_of_fit_ref 1.031
_refine_ls_hydrogen_treatment none
_refine_ls_matrix_type full
_refine_ls_number_parameters 535
_refine_ls_number_reflns 7927
_refine_ls_number_restraints 101
_refine_ls_restrained_S_all 1.052
_refine_ls_R_factor_all 0.1012
_refine_ls_R_factor_gt 0.0826
_refine_ls_shift/su_max 0.001
_refine_ls_shift/su_mean 0.000
_refine_ls_structure_factor_coef Fsqd
_refine_ls_weighting_details 'calc w=1/[\s^2^(Fo^2^)+(0.1106P)^2^+51.5411P] where P=(Fo^2^+2Fc^2^)/3'
_refine_ls_weighting_scheme calc
_refine_ls_wR_factor_gt 0.2230
_refine_ls_wR_factor_ref 0.2378
_reflns_number_gt 6159
_reflns_number_total 7927
_reflns_threshold_expression >2sigma(I)
_cod_data_source_file c5ra08262e2.cif
_cod_data_source_block 1
_cod_original_cell_volume 2300.9(8)
_cod_original_sg_symbol_H-M P-1
_cod_database_code 7220447

loop_
_symmetry_equiv_pos_as_xyz
'x, y, z'
'-x, -y, -z'

loop_
_atom_site_label
_atom_site_type_symbol
_atom_site_fract_x
_atom_site_fract_y
_atom_site_fract_z
_atom_site_U_iso_or_equiv
_atom_site_adp_type
_atom_site_occupancy
_atom_site_symmetry_multiplicity
_atom_site_calc_flag
_atom_site_refinement_flags
Nb1 Nb 1.21916(9) -0.17434(8) -0.20126(7) 0.0285(3) Uani 1 1 d .
Nb2 Nb 0.86583(11) -0.10386(10) 0.19728(8) 0.0364(3) Uani 1 1 d .
Nb3 Nb 1.30126(11) -0.18576(8) 0.02847(9) 0.0414(3) Uani 1 1 d .
Nb4 Nb 0.78165(14) -0.09171(11) -0.03254(11) 0.0581(5) Uani 1 1 d .
V1 V 1.08544(15) -0.28198(12) -0.00721(13) 0.0208(4) Uani 1 1 d .
V2 V 0.9130(2) 0.01063(14) -0.23427(12) 0.0292(5) Uani 1 1 d U
V3 V 0.9998(2) -0.21265(17) -0.18818(16) 0.0394(5) Uani 1 1 d .
V4 V 1.1313(2) -0.23073(17) 0.17964(16) 0.0381(5) Uani 1 1 d .
As1 As 1.0000 0.0000 0.0000 0.0428(5) Uani 1 2 d S
Cu1 Cu 1.44842(17) -0.0151(2) 0.25401(14) 0.0644(6) Uani 1 1 d D
Cu2 Cu 1.0000 0.0000 -0.5000 0.0527(7) Uani 1 2 d S
Cu3 Cu 1.5000 -0.5000 0.0000 0.0833(11) Uani 1 2 d S
Cu4 Cu 1.0000 0.5000 0.0000 0.0397(5) Uani 1 2 d S
O1 O 1.1839(10) -0.3242(8) 0.2494(7) 0.056(3) Uani 1 1 d .
O2 O 1.2125(7) -0.2745(7) 0.0484(6) 0.0351(19) Uani 1 1 d .
O3 O 1.0038(8) -0.1018(6) 0.2474(6) 0.039(2) Uani 1 1 d .
O4 O 0.6865(8) -0.1417(7) -0.0492(7) 0.045(2) Uani 1 1 d .
O5 O 0.8072(10) -0.1559(8) 0.2896(8) 0.066(3) Uani 1 1 d U
O6 O 0.9375(8) -0.2270(9) -0.0577(7) 0.054(3) Uani 1 1 d .
O7 O 1.0636(10) -0.1216(8) -0.2507(7) 0.050(3) Uani 1 1 d .
O8 O 1.0024(9) -0.2342(10) 0.1269(8) 0.066(3) Uani 1 1 d .
O9 O 0.8765(8) 0.0123(7) -0.3394(6) 0.041(2) Uani 1 1 d .
O10 O 1.1451(8) -0.2651(8) -0.1382(8) 0.057(3) Uani 1 1 d .
O11 O 1.4377(9) -0.2782(9) 0.0470(7) 0.057(3) Uani 1 1 d .
O12 O 1.2114(11) -0.1403(9) 0.1646(9) 0.072(3) Uani 1 1 d U
O13 O 1.1265(10) -0.4090(7) -0.0114(7) 0.050(3) Uani 1 1 d .
O14 O 1.2244(11) -0.0445(9) -0.2323(10) 0.073(3) Uani 1 1 d U
O15 O 0.8524(12) -0.0833(8) -0.1699(9) 0.084(5) Uani 1 1 d .
O16 O 0.9982(10) -0.2989(8) -0.2617(7) 0.054(3) Uani 1 1 d .
O17 O 1.3146(10) -0.2590(10) -0.2967(9) 0.069(3) Uani 1 1 d U
O18 O 1.3151(10) -0.2037(12) -0.1068(8) 0.076(4) Uani 1 1 d .
O19 O 1.3173(16) -0.0573(13) 0.0229(13) 0.109(5) Uani 1 1 d U
O20 O 0.7755(11) -0.1033(13) 0.1033(9) 0.090(4) Uani 1 1 d U
O21 O 1.1205(13) -0.0239(12) 0.0619(9) 0.024(3) Uani 0.50 1 d P
O22 O 1.0417(13) 0.0940(10) -0.0342(11) 0.024(3) Uani 0.50 1 d P
O23 O 0.9412(13) 0.0149(11) 0.1146(11) 0.026(3) Uani 0.50 1 d P
O24 O 1.1026(13) -0.1175(12) -0.0373(10) 0.025(3) Uani 0.50 1 d P
N1 N 0.8763(11) 0.6125(9) 0.0965(9) 0.049(3) Uani 1 1 d .
H1C H 0.8852 0.6721 0.0927 0.059 Uiso 1 1 calc R
H1D H 0.8043 0.6270 0.0855 0.059 Uiso 1 1 calc R
N2 N 1.0764(10) 0.4388(8) 0.1135(9) 0.046(3) Uani 1 1 d .
H2C H 1.0687 0.3800 0.1282 0.056 Uiso 1 1 calc R
H2D H 1.1535 0.4220 0.1001 0.056 Uiso 1 1 calc R
N3 N 0.9703(17) -0.1195(14) -0.5405(10) 0.084(5) Uani 1 1 d .
H3C H 0.8966 -0.1079 -0.5150 0.100 Uiso 1 1 calc R
H3D H 0.9787 -0.1253 -0.6044 0.100 Uiso 1 1 calc R
N4 N 1.506(2) 0.0825(17) 0.1868(15) 0.138(9) Uani 1 1 d DU
H4C H 1.5836 0.0574 0.1869 0.166 Uiso 1 1 calc R
H4D H 1.4966 0.0832 0.1257 0.166 Uiso 1 1 calc R
N5 N 1.1450(15) -0.1120(15) -0.4615(10) 0.087(6) Uani 1 1 d .
H5C H 1.2069 -0.0983 -0.4799 0.105 Uiso 1 1 calc R
H5D H 1.1344 -0.1159 -0.3979 0.105 Uiso 1 1 calc R
N6 N 1.3110(17) 0.1257(17) 0.3098(14) 0.110(7) Uani 1 1 d DU
H6C H 1.2435 0.1255 0.3015 0.133 Uiso 1 1 calc R
H6D H 1.3087 0.1320 0.3729 0.133 Uiso 1 1 calc R
N7 N 1.3862(18) -0.1027(17) 0.3229(14) 0.114(7) Uani 1 1 d DU
H7C H 1.3811 -0.0901 0.3856 0.137 Uiso 1 1 calc R
H7D H 1.3128 -0.0825 0.3124 0.137 Uiso 1 1 calc R
N8 N 1.6164(15) -0.4942(13) -0.1062(17) 0.106(8) Uani 1 1 d .
H8C H 1.6392 -0.4452 -0.0924 0.128 Uiso 1 1 calc R
H8D H 1.6800 -0.5573 -0.1193 0.128 Uiso 1 1 calc R
N9 N 1.3978(19) -0.4771(15) -0.096(2) 0.123(9) Uani 1 1 d .
H9C H 1.3583 -0.5162 -0.0853 0.148 Uiso 1 1 calc R
H9D H 1.3457 -0.4086 -0.0934 0.148 Uiso 1 1 calc R
N10 N 1.571(3) -0.141(2) 0.194(2) 0.177(12) Uani 1 1 d DU
H10C H 1.5660 -0.1443 0.1322 0.212 Uiso 1 1 calc R
H10D H 1.6396 -0.1410 0.1975 0.212 Uiso 1 1 calc R
C1 C 1.0177(16) 0.5190(14) 0.1934(12) 0.062(4) Uani 1 1 d .
H1A H 1.0495 0.5699 0.1886 0.075 Uiso 1 1 calc R
H1B H 1.0301 0.4863 0.2532 0.075 Uiso 1 1 calc R
C2 C 0.8898(17) 0.5730(15) 0.1903(12) 0.069(5) Uani 1 1 d .
H2A H 0.8562 0.5238 0.2018 0.082 Uiso 1 1 calc R
H2B H 0.8495 0.6310 0.2391 0.082 Uiso 1 1 calc R
C3 C 1.4463(18) 0.1887(16) 0.2298(17) 0.088(6) Uani 1 1 d D
H3A H 1.4503 0.2376 0.1830 0.105 Uiso 1 1 calc R
H3B H 1.4835 0.1955 0.2814 0.105 Uiso 1 1 calc R
C4 C 1.4532(17) -0.217(2) 0.2992(15) 0.096(8) Uani 1 1 d D
H4A H 1.4100 -0.2422 0.2657 0.116 Uiso 1 1 calc R
H4B H 1.4674 -0.2537 0.3568 0.116 Uiso 1 1 calc R
C5 C 1.3180(18) 0.2145(18) 0.2684(14) 0.078(6) Uani 1 1 d .
H5A H 1.2840 0.2739 0.3158 0.093 Uiso 1 1 calc R
H5B H 1.2737 0.2342 0.2169 0.093 Uiso 1 1 calc R
C6 C 1.164(2) -0.212(2) -0.5108(19) 0.110(8) Uani 1 1 d U
H6A H 1.2003 -0.2159 -0.5769 0.132 Uiso 1 1 calc R
H6B H 1.2174 -0.2715 -0.4812 0.132 Uiso 1 1 calc R
C7 C 1.057(2) -0.219(2) -0.5069(19) 0.107(8) Uani 1 1 d U
H7A H 1.0269 -0.2272 -0.4420 0.128 Uiso 1 1 calc R
H7B H 1.0696 -0.2790 -0.5470 0.128 Uiso 1 1 calc R
C8 C 1.551(3) -0.464(2) -0.190(2) 0.115(9) Uani 1 1 d U
H8A H 1.5071 -0.3883 -0.1883 0.138 Uiso 1 1 calc R
H8B H 1.6067 -0.4889 -0.2493 0.138 Uiso 1 1 calc R
C9 C 1.475(3) -0.509(2) -0.185(3) 0.138(12) Uani 1 1 d .
H9A H 1.5194 -0.5854 -0.1917 0.165 Uiso 1 1 calc R
H9B H 1.4309 -0.4868 -0.2361 0.165 Uiso 1 1 calc R
C10 C 1.570(2) -0.236(2) 0.2359(18) 0.114(8) Uani 1 1 d DU
H10A H 1.6313 -0.2644 0.2734 0.136 Uiso 1 1 calc R
H10B H 1.5875 -0.2882 0.1848 0.136 Uiso 1 1 calc R
O1W O 1.6652(9) -0.3237(8) -0.0130(9) 0.061(3) Uani 1 1 d .
O2W O 1.257(2) -0.4279(19) -0.3409(18) 0.159(9) Uiso 1 1 d .
O3W O 1.559(2) -0.019(2) 0.3677(19) 0.171(9) Uiso 1 1 d .
O4W O 1.200(2) -0.492(2) 0.3668(19) 0.174(10) Uiso 1 1 d .
O5W O 0.782(3) -0.230(3) 0.462(2) 0.160(11) Uiso 0.75 1 d P
O6W O 0.938(3) -0.385(2) -0.413(2) 0.154(11) Uiso 0.75 1 d P
O7W O 1.592(5) 0.139(4) 0.441(4) 0.174(19) Uiso 0.50 1 d P

loop_
_atom_site_aniso_label
_atom_site_aniso_U_11
_atom_site_aniso_U_22
_atom_site_aniso_U_33
_atom_site_aniso_U_23
_atom_site_aniso_U_13
_atom_site_aniso_U_12
Nb1 0.0317(6) 0.0245(5) 0.0249(5) -0.0021(4) 0.0019(4) -0.0110(4)
Nb2 0.0462(7) 0.0496(7) 0.0260(6) 0.0043(5) 0.0017(5) -0.0354(6)
Nb3 0.0381(6) 0.0218(5) 0.0499(7) 0.0032(5) 0.0157(5) -0.0088(5)
Nb4 0.0715(9) 0.0584(8) 0.0562(8) -0.0321(7) 0.0357(7) -0.0552(8)
V1 0.0205(9) 0.0093(8) 0.0325(10) -0.0069(7) 0.0040(7) -0.0095(7)
V2 0.0670(14) 0.0208(9) 0.0062(8) -0.0012(7) 0.0040(8) -0.0291(10)
V3 0.0521(13) 0.0321(11) 0.0362(12) -0.0077(9) 0.0082(10) -0.0260(10)
V4 0.0478(13) 0.0307(11) 0.0346(12) 0.0025(9) 0.0045(10) -0.0207(10)
As1 0.0548(12) 0.0337(10) 0.0393(11) -0.0019(8) 0.0075(9) -0.0248(9)
Cu1 0.0441(11) 0.1105(18) 0.0483(11) 0.0097(11) -0.0072(9) -0.0437(12)
Cu2 0.0644(17) 0.0633(16) 0.0309(12) 0.0063(12) -0.0111(12) -0.0282(14)
Cu3 0.0453(16) 0.0620(19) 0.130(3) 0.015(2) -0.0015(18) -0.0176(15)
Cu4 0.0382(12) 0.0271(10) 0.0537(14) 0.0016(10) -0.0042(10) -0.0161(9)
O1 0.072(7) 0.044(5) 0.043(6) 0.019(5) -0.005(5) -0.021(5)
O2 0.033(4) 0.038(5) 0.038(5) 0.009(4) -0.005(4) -0.020(4)
O3 0.056(6) 0.022(4) 0.038(5) 0.004(4) -0.017(4) -0.014(4)
O4 0.053(6) 0.042(5) 0.051(6) -0.001(4) -0.011(5) -0.031(5)
O5 0.063(6) 0.047(5) 0.074(6) 0.023(5) 0.021(5) -0.024(5)
O6 0.044(5) 0.095(8) 0.031(5) -0.010(5) 0.002(4) -0.042(6)
O7 0.074(7) 0.055(6) 0.050(6) 0.020(5) -0.029(5) -0.049(6)
O8 0.038(5) 0.096(9) 0.062(7) -0.052(6) 0.025(5) -0.040(6)
O9 0.039(5) 0.048(5) 0.035(5) -0.005(4) 0.004(4) -0.021(4)
O10 0.034(5) 0.054(6) 0.076(7) 0.034(6) 0.001(5) -0.018(5)
O11 0.040(5) 0.087(8) 0.045(6) 0.018(6) -0.010(5) -0.029(6)
O12 0.096(7) 0.053(5) 0.068(6) -0.026(5) 0.042(5) -0.053(5)
O13 0.079(7) 0.026(4) 0.046(6) -0.005(4) 0.005(5) -0.029(5)
O14 0.082(7) 0.047(5) 0.113(8) 0.024(5) -0.053(6) -0.038(5)
O15 0.100(10) 0.028(5) 0.081(8) -0.001(5) 0.056(7) -0.015(6)
O16 0.076(7) 0.042(5) 0.051(6) -0.012(5) 0.001(5) -0.037(5)
O17 0.065(6) 0.076(6) 0.066(6) -0.036(5) 0.026(5) -0.044(5)
O18 0.054(6) 0.155(13) 0.056(7) 0.064(8) -0.030(5) -0.073(8)
O19 0.118(6) 0.094(6) 0.113(6) 0.009(4) 0.014(4) -0.058(4)
O20 0.053(6) 0.135(9) 0.067(7) -0.043(6) -0.009(5) -0.029(6)
O21 0.030(8) 0.032(8) 0.009(6) -0.004(6) 0.007(6) -0.018(7)
O22 0.025(7) 0.014(7) 0.029(8) -0.008(6) 0.001(6) -0.009(6)
O23 0.027(8) 0.019(7) 0.030(8) -0.007(6) 0.003(7) -0.012(6)
O24 0.035(8) 0.027(8) 0.023(8) 0.002(6) -0.003(6) -0.024(7)
N1 0.047(7) 0.030(6) 0.073(9) 0.008(6) -0.006(6) -0.021(5)
N2 0.047(7) 0.032(6) 0.067(8) 0.013(6) -0.009(6) -0.024(5)
N3 0.126(15) 0.110(14) 0.038(8) 0.002(8) -0.003(9) -0.078(13)
N4 0.127(12) 0.142(12) 0.153(13) 0.002(9) 0.000(9) -0.074(9)
N5 0.090(12) 0.116(14) 0.039(8) 0.016(9) -0.018(8) -0.029(11)
N6 0.091(9) 0.119(10) 0.122(11) 0.020(8) -0.008(8) -0.052(8)
N7 0.097(10) 0.113(10) 0.123(11) 0.033(8) 0.008(8) -0.049(8)
N8 0.067(10) 0.052(9) 0.17(2) -0.045(11) 0.040(12) -0.024(8)
N9 0.085(14) 0.059(11) 0.20(3) 0.000(14) -0.037(17) -0.009(10)
N10 0.172(15) 0.170(15) 0.193(15) 0.001(10) -0.006(9) -0.089(10)
C1 0.087(13) 0.063(10) 0.060(10) 0.014(8) -0.022(9) -0.051(10)
C2 0.076(12) 0.069(11) 0.054(10) 0.004(9) 0.010(9) -0.033(10)
C3 0.072(13) 0.104(17) 0.093(16) 0.014(13) -0.026(12) -0.041(13)
C4 0.068(13) 0.14(2) 0.092(16) -0.033(15) 0.012(11) -0.069(15)
C5 0.078(13) 0.104(15) 0.062(11) -0.015(11) 0.005(10) -0.055(12)
C6 0.114(11) 0.101(11) 0.091(11) 0.009(9) -0.018(9) -0.028(8)
C7 0.123(12) 0.096(11) 0.096(11) 0.016(8) -0.011(8) -0.048(9)
C8 0.112(12) 0.104(12) 0.121(12) 0.015(9) -0.011(9) -0.045(9)
C9 0.13(3) 0.09(2) 0.15(3) 0.02(2) -0.03(2) -0.011(19)
C10 0.101(11) 0.119(12) 0.122(12) 0.001(9) -0.011(9) -0.053(9)
O1W 0.038(5) 0.037(5) 0.104(9) 0.013(6) -0.009(6) -0.013(4)

loop_
_atom_type_symbol
_atom_type_description
_atom_type_scat_dispersion_real
_atom_type_scat_dispersion_imag
_atom_type_scat_source
C C 0.0033 0.0016 'International Tables Vol C Tables 4.2.6.8 and 6.1.1.4'
H H 0.0000 0.0000 'International Tables Vol C Tables 4.2.6.8 and 6.1.1.4'
N N 0.0061 0.0033 'International Tables Vol C Tables 4.2.6.8 and 6.1.1.4'
O O 0.0106 0.0060 'International Tables Vol C Tables 4.2.6.8 and 6.1.1.4'
V V 0.3005 0.5294 'International Tables Vol C Tables 4.2.6.8 and 6.1.1.4'
Cu Cu 0.3201 1.2651 'International Tables Vol C Tables 4.2.6.8 and 6.1.1.4'
As As 0.0499 2.0058 'International Tables Vol C Tables 4.2.6.8 and 6.1.1.4'
Nb Nb -2.0727 0.6215 'International Tables Vol C Tables 4.2.6.8 and 6.1.1.4'

loop_
_geom_angle_atom_site_label_1
_geom_angle_atom_site_label_2
_geom_angle_atom_site_label_3
_geom_angle
_geom_angle_site_symmetry_1
_geom_angle_site_symmetry_3
O17 Nb1 O18 102.5(6) . .
O17 Nb1 O14 101.8(6) . .
O18 Nb1 O14 95.3(5) . .
O17 Nb1 O10 100.6(5) . .
O18 Nb1 O10 90.2(5) . .
O14 Nb1 O10 155.1(5) . .
O17 Nb1 O7 100.2(5) . .
O18 Nb1 O7 155.5(5) . .
O14 Nb1 O7 89.0(4) . .
O10 Nb1 O7 76.6(4) . .
O17 Nb1 O23 158.8(6) . 2_755
O18 Nb1 O23 95.0(6) . 2_755
O14 Nb1 O23 64.3(6) . 2_755
O10 Nb1 O23 91.1(5) . 2_755
O7 Nb1 O23 65.2(5) . 2_755
O17 Nb1 O24 158.3(6) . .
O18 Nb1 O24 67.3(5) . .
O14 Nb1 O24 98.2(6) . .
O10 Nb1 O24 61.7(5) . .
O7 Nb1 O24 88.2(5) . .
O23 Nb1 O24 41.8(5) 2_755 .
O17 Nb1 V3 103.0(4) . .
O18 Nb1 V3 125.5(3) . .
O14 Nb1 V3 124.7(4) . .
O10 Nb1 V3 38.2(3) . .
O7 Nb1 V3 38.4(3) . .
O23 Nb1 V3 75.5(3) 2_755 .
O24 Nb1 V3 71.4(3) . .
O5 Nb2 O20 100.3(7) . .
O5 Nb2 O14 100.9(6) . 2_755
O20 Nb2 O14 93.8(6) . 2_755
O5 Nb2 O8 102.5(5) . .
O20 Nb2 O8 89.2(5) . .
O14 Nb2 O8 155.5(5) 2_755 .
O5 Nb2 O3 101.7(5) . .
O20 Nb2 O3 156.5(5) . .
O14 Nb2 O3 90.0(4) 2_755 .
O8 Nb2 O3 78.2(4) . .
O5 Nb2 O22 157.3(5) . 2_755
O20 Nb2 O22 66.9(6) . 2_755
O14 Nb2 O22 98.7(5) 2_755 2_755
O8 Nb2 O22 60.3(5) . 2_755
O3 Nb2 O22 89.6(4) . 2_755
O5 Nb2 O23 158.9(6) . .
O20 Nb2 O23 94.9(6) . .
O14 Nb2 O23 63.3(5) 2_755 .
O8 Nb2 O23 92.2(5) . .
O3 Nb2 O23 66.2(4) . .
O22 Nb2 O23 43.6(5) 2_755 .
O5 Nb2 V4 104.8(4) . .
O20 Nb2 V4 125.9(4) . .
O14 Nb2 V4 126.3(4) 2_755 .
O8 Nb2 V4 39.1(3) . .
O3 Nb2 V4 39.1(2) . .
O22 Nb2 V4 71.9(3) 2_755 .
O23 Nb2 V4 77.2(3) . .
O11 Nb3 O18 102.3(5) . .
O11 Nb3 O19 103.0(7) . .
O18 Nb3 O19 94.0(7) . .
O11 Nb3 O2 99.6(4) . .
O18 Nb3 O2 90.1(4) . .
O19 Nb3 O2 155.6(6) . .
O11 Nb3 O12 101.4(5) . .
O18 Nb3 O12 154.5(5) . .
O19 Nb3 O12 89.7(6) . .
O2 Nb3 O12 76.8(4) . .
O11 Nb3 O21 155.6(5) . .
O18 Nb3 O21 99.3(5) . .
O19 Nb3 O21 64.0(6) . .
O2 Nb3 O21 91.6(4) . .
O12 Nb3 O21 60.0(5) . .
O11 Nb3 V4 102.7(3) . .
O18 Nb3 V4 125.3(3) . .
O19 Nb3 V4 125.8(5) . .
O2 Nb3 V4 38.2(2) . .
O12 Nb3 V4 38.6(3) . .
O21 Nb3 V4 73.2(3) . .
O4 Nb4 O19 102.0(6) . 2_755
O4 Nb4 O20 99.4(5) . .
O19 Nb4 O20 95.3(7) 2_755 .
O4 Nb4 O15 101.7(6) . .
O19 Nb4 O15 90.0(6) 2_755 .
O20 Nb4 O15 156.7(6) . .
O4 Nb4 O6 100.2(4) . .
O19 Nb4 O6 156.0(6) 2_755 .
O20 Nb4 O6 89.9(5) . .
O15 Nb4 O6 76.7(4) . .
O4 Nb4 O21 155.9(5) . 2_755
O19 Nb4 O21 63.0(6) 2_755 2_755
O20 Nb4 O21 100.7(6) . 2_755
O15 Nb4 O21 61.7(5) . 2_755
O6 Nb4 O21 93.1(4) . 2_755
O4 Nb4 V3 104.3(3) . .
O19 Nb4 V3 125.5(5) 2_755 .
O20 Nb4 V3 125.6(4) . .
O15 Nb4 V3 38.4(3) . .
O6 Nb4 V3 38.3(3) . .
O21 Nb4 V3 74.2(3) 2_755 .
O13 V1 O10 101.0(5) . .
O13 V1 O6 102.6(5) . .
O10 V1 O6 80.8(4) . .
O13 V1 O2 100.7(5) . .
O10 V1 O2 95.9(4) . .
O6 V1 O2 156.6(4) . .
O13 V1 O8 103.2(5) . .
O10 V1 O8 155.8(5) . .
O6 V1 O8 93.2(4) . .
O2 V1 O8 80.3(4) . .
O13 V1 O22 158.2(5) . 2_755
O10 V1 O22 95.5(5) . 2_755
O6 V1 O22 66.0(5) . 2_755
O2 V1 O22 91.5(4) . 2_755
O8 V1 O22 61.0(5) . 2_755
O13 V1 O24 157.3(5) . .
O10 V1 O24 63.0(5) . .
O6 V1 O24 91.1(5) . .
O2 V1 O24 67.2(4) . .
O8 V1 O24 93.9(5) . .
O22 V1 O24 44.5(5) 2_755 .
O13 V1 V3 105.2(4) . .
O10 V1 V3 40.3(3) . .
O6 V1 V3 40.5(3) . .
O2 V1 V3 132.3(2) . .
O8 V1 V3 129.8(4) . .
O22 V1 V3 78.6(4) 2_755 .
O24 V1 V3 73.8(3) . .
O13 V1 V4 105.0(4) . .
O10 V1 V4 131.9(4) . .
O6 V1 V4 130.1(3) . .
O2 V1 V4 39.9(3) . .
O8 V1 V4 40.3(3) . .
O22 V1 V4 73.3(4) 2_755 .
O24 V1 V4 78.6(3) . .
V3 V1 V4 149.88(8) . .
O9 V2 O12 104.2(5) . 2_755
O9 V2 O15 101.3(6) . .
O12 V2 O15 95.0(4) 2_755 .
O9 V2 O7 101.3(4) . .
O12 V2 O7 154.4(5) 2_755 .
O15 V2 O7 81.6(4) . .
O9 V2 O3 102.7(4) . 2_755
O12 V2 O3 80.4(4) 2_755 2_755
O15 V2 O3 156.0(6) . 2_755
O7 V2 O3 92.4(4) . 2_755
O9 V2 O21 155.4(5) . 2_755
O12 V2 O21 60.8(5) 2_755 2_755
O15 V2 O21 63.5(6) . 2_755
O7 V2 O21 95.6(5) . 2_755
O3 V2 O21 94.2(4) 2_755 2_755
O9 V2 V3 104.5(3) . .
O12 V2 V3 131.1(3) 2_755 .
O15 V2 V3 40.8(3) . .
O7 V2 V3 40.8(3) . .
O3 V2 V3 129.4(3) 2_755 .
O21 V2 V3 77.2(4) 2_755 .
O9 V2 V4 107.0(3) . 2_755
O12 V2 V4 40.2(3) 2_755 2_755
O15 V2 V4 131.3(3) . 2_755
O7 V2 V4 128.5(3) . 2_755
O3 V2 V4 40.2(3) 2_755 2_755
O21 V2 V4 74.9(4) 2_755 2_755
V3 V2 V4 148.49(10) . 2_755
O16 V3 O10 112.7(6) . .
O16 V3 O6 111.1(5) . .
O10 V3 O6 81.8(4) . .
O16 V3 O7 113.3(5) . .
O10 V3 O7 81.2(4) . .
O6 V3 O7 135.6(5) . .
O16 V3 O15 111.2(6) . .
O10 V3 O15 136.1(6) . .
O6 V3 O15 81.4(5) . .
O7 V3 O15 83.2(5) . .
O16 V3 V2 119.8(4) . .
O10 V3 V2 113.0(3) . .
O6 V3 V2 112.4(4) . .
O7 V3 V2 42.0(3) . .
O15 V3 V2 41.2(3) . .
O16 V3 V1 119.1(4) . .
O10 V3 V1 40.6(3) . .
O6 V3 V1 41.2(3) . .
O7 V3 V1 111.9(3) . .
O15 V3 V1 112.8(4) . .
V2 V3 V1 121.12(9) . .
O16 V3 Nb4 118.8(4) . .
O10 V3 Nb4 112.2(3) . .
O6 V3 Nb4 40.8(3) . .
O7 V3 Nb4 112.8(3) . .
O15 V3 Nb4 40.6(3) . .
V2 V3 Nb4 75.56(8) . .
V1 V3 Nb4 76.00(7) . .
O16 V3 Nb1 120.6(4) . .
O10 V3 Nb1 40.3(3) . .
O6 V3 Nb1 112.1(3) . .
O7 V3 Nb1 40.9(3) . .
O15 V3 Nb1 113.8(4) . .
V2 V3 Nb1 76.99(7) . .
V1 V3 Nb1 75.07(7) . .
Nb4 V3 Nb1 120.59(8) . .
O1 V4 O2 111.5(5) . .
O1 V4 O3 112.7(5) . .
O2 V4 O3 135.7(4) . .
O1 V4 O8 112.6(6) . .
O2 V4 O8 82.1(4) . .
O3 V4 O8 81.9(4) . .
O1 V4 O12 113.5(6) . .
O2 V4 O12 80.6(4) . .
O3 V4 O12 81.5(4) . .
O8 V4 O12 133.9(6) . .
O1 V4 V1 119.1(4) . .
O2 V4 V1 40.8(3) . .
O3 V4 V1 113.1(3) . .
O8 V4 V1 41.2(3) . .
O12 V4 V1 111.0(4) . .
O1 V4 V2 120.4(4) . 2_755
O2 V4 V2 111.5(3) . 2_755
O3 V4 V2 41.4(3) . 2_755
O8 V4 V2 112.4(4) . 2_755
O12 V4 V2 40.1(3) . 2_755
V1 V4 V2 120.44(9) . 2_755
O1 V4 Nb2 119.7(4) . .
O2 V4 Nb2 113.0(3) . .
O3 V4 Nb2 41.2(3) . .
O8 V4 Nb2 40.7(3) . .
O12 V4 Nb2 112.1(4) . .
V1 V4 Nb2 76.41(8) . .
V2 V4 Nb2 76.51(8) 2_755 .
O1 V4 Nb3 119.3(4) . .
O2 V4 Nb3 40.2(3) . .
O3 V4 Nb3 112.5(3) . .
O8 V4 Nb3 111.9(4) . .
O12 V4 Nb3 40.4(3) . .
V1 V4 Nb3 75.15(7) . .
V2 V4 Nb3 75.31(7) 2_755 .
Nb2 V4 Nb3 120.98(8) . .
O24 As1 O24 180(2) . 2_755
O24 As1 O23 115.1(7) . .
O24 As1 O23 64.9(7) 2_755 .
O24 As1 O23 64.9(7) . 2_755
O24 As1 O23 115.1(7) 2_755 2_755
O23 As1 O23 180.0(13) . 2_755
O24 As1 O22 111.7(7) . .
O24 As1 O22 68.3(7) 2_755 .
O23 As1 O22 113.1(7) . .
O23 As1 O22 66.9(7) 2_755 .
O24 As1 O22 68.3(7) . 2_755
O24 As1 O22 111.7(7) 2_755 2_755
O23 As1 O22 66.9(7) . 2_755
O23 As1 O22 113.1(7) 2_755 2_755
O22 As1 O22 180.0(14) . 2_755
O24 As1 O21 73.1(7) . .
O24 As1 O21 106.9(7) 2_755 .
O23 As1 O21 75.3(7) . .
O23 As1 O21 104.7(7) 2_755 .
O22 As1 O21 75.7(7) . .
O22 As1 O21 104.3(7) 2_755 .
O24 As1 O21 106.9(7) . 2_755
O24 As1 O21 73.1(7) 2_755 2_755
O23 As1 O21 104.7(7) . 2_755
O23 As1 O21 75.3(7) 2_755 2_755
O22 As1 O21 104.3(7) . 2_755
O22 As1 O21 75.7(7) 2_755 2_755
O21 As1 O21 180.0(8) . 2_755
N10 Cu1 N7 86.1(12) . .
N10 Cu1 N6 175.7(8) . .
N7 Cu1 N6 95.7(9) . .
N10 Cu1 N4 96.9(12) . .
N7 Cu1 N4 177.0(9) . .
N6 Cu1 N4 81.4(9) . .
N10 Cu1 O3W 90.0(10) . .
N7 Cu1 O3W 93.1(9) . .
N6 Cu1 O3W 93.8(8) . .
N4 Cu1 O3W 86.6(8) . .
N3 Cu2 N3 180.0(9) 2_754 .
N3 Cu2 N5 94.3(8) 2_754 .
N3 Cu2 N5 85.7(8) . .
N3 Cu2 N5 85.7(8) 2_754 2_754
N3 Cu2 N5 94.3(8) . 2_754
N5 Cu2 N5 180.0(8) . 2_754
N8 Cu3 N8 180.0(9) 2_845 .
N8 Cu3 N9 86.1(10) 2_845 2_845
N8 Cu3 N9 93.9(10) . 2_845
N8 Cu3 N9 93.9(10) 2_845 .
N8 Cu3 N9 86.1(10) . .
N9 Cu3 N9 180.0(12) 2_845 .
N1 Cu4 N1 180.0(12) 2_765 .
N1 Cu4 N2 95.5(5) 2_765 .
N1 Cu4 N2 84.5(5) . .
N1 Cu4 N2 84.5(5) 2_765 2_765
N1 Cu4 N2 95.5(5) . 2_765
N2 Cu4 N2 180.0(7) . 2_765
V4 O2 V1 99.2(4) . .
V4 O2 Nb3 101.6(4) . .
V1 O2 Nb3 134.7(4) . .
V4 O3 V2 98.4(4) . 2_755
V4 O3 Nb2 99.7(4) . .
V2 O3 Nb2 135.8(4) 2_755 .
V3 O6 V1 98.3(4) . .
V3 O6 Nb4 100.9(5) . .
V1 O6 Nb4 135.3(5) . .
V3 O7 V2 97.2(5) . .
V3 O7 Nb1 100.7(4) . .
V2 O7 Nb1 136.5(5) . .
V4 O8 V1 98.4(4) . .
V4 O8 Nb2 100.2(4) . .
V1 O8 Nb2 137.2(8) . .
V3 O10 V1 99.1(4) . .
V3 O10 Nb1 101.6(4) . .
V1 O10 Nb1 135.2(7) . .
V2 O12 V4 99.7(5) 2_755 .
V2 O12 Nb3 136.7(7) 2_755 .
V4 O12 Nb3 100.9(5) . .
Nb1 O14 Nb2 139.0(8) . 2_755
V3 O15 V2 98.0(5) . .
V3 O15 Nb4 101.0(6) . .
V2 O15 Nb4 134.6(7) . .
Nb1 O18 Nb3 140.3(7) . .
Nb3 O19 Nb4 138.5(10) . 2_755
Nb2 O20 Nb4 138.6(8) . .
As1 O21 Nb3 121.0(7) . .
As1 O21 V2 120.1(7) . 2_755
Nb3 O21 V2 100.2(5) . 2_755
As1 O21 Nb4 117.5(7) . 2_755
Nb3 O21 Nb4 94.4(5) . 2_755
V2 O21 Nb4 98.6(5) 2_755 2_755
As1 O22 V1 122.7(7) . 2_755
As1 O22 Nb2 124.7(7) . 2_755
V1 O22 Nb2 99.2(5) 2_755 2_755
As1 O23 O24 56.7(7) . 2_755
As1 O23 Nb1 126.9(8) . 2_755
O24 O23 Nb1 70.3(7) 2_755 2_755
As1 O23 Nb2 124.8(7) . .
O24 O23 Nb2 138.9(9) 2_755 .
Nb1 O23 Nb2 93.4(5) 2_755 .
As1 O24 O23 58.4(7) . 2_755
As1 O24 V1 124.6(7) . .
O23 O24 V1 138.8(9) 2_755 .
As1 O24 Nb1 126.3(7) . .
O23 O24 Nb1 67.9(6) 2_755 .
V1 O24 Nb1 96.5(5) . .
C2 N1 Cu4 107.7(10) . .
C1 N2 Cu4 107.5(9) . .
C7 N3 Cu2 108.1(15) . .
C3 N4 Cu1 113.0(17) . .
C6 N5 Cu2 105.1(14) . .
C5 N6 Cu1 113.5(15) . .
C4 N7 Cu1 116.2(15) . .
C8 N8 Cu3 104.0(15) . .
C9 N9 Cu3 105.1(19) . .
C10 N10 Cu1 114(2) . .
N2 C1 C2 108.2(14) . .
N1 C2 C1 108.0(14) . .
N4 C3 C5 108.9(19) . .
N7 C4 C10 107(2) . .
N6 C5 C3 110.0(19) . .
C7 C6 N5 111(2) . .
C6 C7 N3 109(2) . .
C9 C8 N8 110(3) . .
C8 C9 N9 109(3) . .
N10 C10 C4 114(2) . .

loop_
_geom_bond_atom_site_label_1
_geom_bond_atom_site_label_2
_geom_bond_distance
_geom_bond_site_symmetry_2
Nb1 O17 1.724(10) .
Nb1 O18 1.903(10) .
Nb1 O14 1.913(11) .
Nb1 O10 2.036(9) .
Nb1 O7 2.057(10) .
Nb1 O23 2.445(14) 2_755
Nb1 O24 2.484(15) .
Nb1 V3 3.085(3) .
Nb2 O5 1.730(9) .
Nb2 O20 1.917(12) .
Nb2 O14 1.919(12) 2_755
Nb2 O8 2.022(10) .
Nb2 O3 2.039(9) .
Nb2 O22 2.465(15) 2_755
Nb2 O23 2.487(15) .
Nb2 V4 3.052(3) .
Nb3 O11 1.732(10) .
Nb3 O18 1.918(12) .
Nb3 O19 1.919(16) .
Nb3 O2 2.032(8) .
Nb3 O12 2.036(11) .
Nb3 O21 2.418(15) .
Nb3 V4 3.082(3) .
Nb4 O4 1.713(9) .
Nb4 O19 1.914(17) 2_755
Nb4 O20 1.936(14) .
Nb4 O15 2.045(11) .
Nb4 O6 2.052(11) .
Nb4 O21 2.465(14) 2_755
Nb4 V3 3.084(3) .
V1 O13 1.633(8) .
V1 O10 1.955(10) .
V1 O6 1.978(10) .
V1 O2 1.981(9) .
V1 O8 1.992(10) .
V1 O22 2.444(13) 2_755
V1 O24 2.461(14) .
V1 V3 2.969(3) .
V1 V4 2.989(3) .
V2 O9 1.644(9) .
V2 O12 1.957(11) 2_755
V2 O15 1.969(11) .
V2 O7 1.995(11) .
V2 O3 2.001(9) 2_755
V2 O21 2.420(13) 2_755
V2 V3 2.959(3) .
V2 V4 2.994(3) 2_755
V3 O16 1.627(10) .
V3 O10 1.946(11) .
V3 O6 1.947(10) .
V3 O7 1.950(9) .
V3 O15 1.951(12) .
V4 O1 1.617(9) .
V4 O2 1.945(9) .
V4 O3 1.954(9) .
V4 O8 1.956(10) .
V4 O12 1.960(11) .
V4 V2 2.994(3) 2_755
As1 O24 1.624(15) .
As1 O24 1.624(15) 2_755
As1 O23 1.657(15) .
As1 O23 1.657(15) 2_755
As1 O22 1.682(14) .
As1 O22 1.682(14) 2_755
As1 O21 1.819(15) .
As1 O21 1.819(15) 2_755
Cu1 N10 1.87(3) .
Cu1 N7 1.935(19) .
Cu1 N6 2.05(2) .
Cu1 N4 2.01(2) .
Cu1 O3W 2.32(3) .
Cu2 N3 2.002(16) 2_754
Cu2 N3 2.002(16) .
Cu2 N5 2.008(16) .
Cu2 N5 2.008(16) 2_754
Cu3 N8 1.976(18) 2_845
Cu3 N8 1.976(18) .
Cu3 N9 1.98(2) 2_845
Cu3 N9 1.98(2) .
Cu4 N1 2.010(12) 2_765
Cu4 N1 2.010(12) .
Cu4 N2 2.027(12) .
Cu4 N2 2.027(12) 2_765
O3 V2 2.001(9) 2_755
O12 V2 1.957(11) 2_755
O14 Nb2 1.919(12) 2_755
O19 Nb4 1.914(17) 2_755
O21 V2 2.420(13) 2_755
O21 Nb4 2.465(14) 2_755
O22 V1 2.444(13) 2_755
O22 Nb2 2.465(15) 2_755
O23 O24 1.76(2) 2_755
O23 Nb1 2.445(14) 2_755
O24 O23 1.76(2) 2_755
N1 C2 1.46(2) .
N2 C1 1.46(2) .
N3 C7 1.49(3) .
N4 C3 1.438(10) .
N5 C6 1.49(3) .
N6 C5 1.42(3) .
N7 C4 1.46(3) .
N8 C8 1.53(3) .
N9 C9 1.42(4) .
N10 C10 1.46(4) .
C1 C2 1.49(3) .
C3 C5 1.53(3) .
C4 C10 1.53(3) .
C6 C7 1.42(4) .
C8 C9 1.37(4) .
